data_4346182
loop_
_publ_author_name
'Cherutoi, Jackson K.'
'Sandifer, Jace D.'
'Pokharel, Uttam R.'
'Fronczek, Frank R.'
'Pakhomova, Svetlana'
'Maverick, Andrew W.'

_publ_section_title
;
 Externally and Internally Functionalized Copper(II) \b-Diketonate
 Molecular Squares.
;
_journal_issue 16
_journal_name_full 'Inorganic chemistry'
_journal_page_first 7791
_journal_page_last 7802
_journal_paper_doi 10.1021/acs.inorgchem.5b00792
_journal_volume 54
_journal_year 2015
_chemical_formula_moiety 'C142 H208 Cu4 N2 O18, 10(C H Cl3)'
_chemical_formula_sum 'C152 H218 Cl30 Cu4 N2 O18'
_chemical_formula_weight 3678.93
_chemical_name_common
;
 tetrakis(m-phenylenebis(dihexanoylmethanato))-
 (mu-bis(4-pyridyl)ethylene)bis(methanol)tetracopper
 chloroform solvate
;
_space_group_crystal_system triclinic
_space_group_IT_number 2
_space_group_name_Hall '-P 1'
_space_group_name_H-M_alt 'P -1'
_atom_sites_solution_hydrogens geom
_audit_creation_method SHELXL-2013
_cell_angle_alpha 64.5130(10)
_cell_angle_beta 86.865(2)
_cell_angle_gamma 67.690(2)
_cell_formula_units_Z 1
_cell_length_a 15.0156(6)
_cell_length_b 18.8496(6)
_cell_length_c 19.2634(6)
_cell_measurement_reflns_used 9955
_cell_measurement_temperature 90.0(5)
_cell_measurement_theta_max 69.42
_cell_measurement_theta_min 2.56
_cell_volume 4514.5(3)
_computing_cell_refinement 'Bruker SAINT'
_computing_data_collection 'Bruker APEX2'
_computing_data_reduction 'Bruker SAINT'
_computing_publication_material 'SHELXL-2013 (Sheldrick, 2013)'
_computing_structure_refinement 'SHELXL-2013 (Sheldrick, 2013)'
_computing_structure_solution 'SHELXS-97 (Sheldrick, 2008)'
_diffrn_ambient_temperature 90.0(5)
_diffrn_measured_fraction_theta_full 0.953
_diffrn_measured_fraction_theta_max 0.926
_diffrn_measurement_device_type 'Bruker APEX-II CCD'
_diffrn_measurement_method '\f and \w scans'
_diffrn_radiation_type CuK\a
_diffrn_radiation_wavelength 1.54184
_diffrn_reflns_av_R_equivalents 0.0322
_diffrn_reflns_av_unetI/netI 0.0438
_diffrn_reflns_Laue_measured_fraction_full 0.953
_diffrn_reflns_Laue_measured_fraction_max 0.926
_diffrn_reflns_limit_h_max 16
_diffrn_reflns_limit_h_min -17
_diffrn_reflns_limit_k_max 22
_diffrn_reflns_limit_k_min -22
_diffrn_reflns_limit_l_max 22
_diffrn_reflns_limit_l_min -22
_diffrn_reflns_number 36847
_diffrn_reflns_point_group_measured_fraction_full 0.953
_diffrn_reflns_point_group_measured_fraction_max 0.926
_diffrn_reflns_theta_full 67.684
_diffrn_reflns_theta_max 69.646
_diffrn_reflns_theta_min 2.563
_diffrn_source 'sealed tube'
_exptl_absorpt_coefficient_mu 5.066
_exptl_absorpt_correction_T_max 0.7532
_exptl_absorpt_correction_T_min 0.4638
_exptl_absorpt_correction_type multi-scan
_exptl_absorpt_process_details 'SADABS (Sheldrick, 2004)'
_exptl_crystal_colour blue
_exptl_crystal_density_diffrn 1.353
_exptl_crystal_description parallelepiped
_exptl_crystal_F_000 1914
_exptl_crystal_size_max 0.370
_exptl_crystal_size_mid 0.330
_exptl_crystal_size_min 0.190
_refine_diff_density_max 1.510
_refine_diff_density_min -1.164
_refine_diff_density_rms 0.094
_refine_ls_extinction_method none
_refine_ls_goodness_of_fit_ref 1.031
_refine_ls_hydrogen_treatment constr
_refine_ls_matrix_type full
_refine_ls_number_parameters 1003
_refine_ls_number_reflns 15753
_refine_ls_number_restraints 472
_refine_ls_restrained_S_all 1.298
_refine_ls_R_factor_all 0.0725
_refine_ls_R_factor_gt 0.0664
_refine_ls_shift/su_max 0.001
_refine_ls_shift/su_mean 0.000
_refine_ls_structure_factor_coef Fsqd
_refine_ls_weighting_details 'w=1/[\s^2^(Fo^2^)+(0.0821P)^2^+13.5058P] where P=(Fo^2^+2Fc^2^)/3'
_refine_ls_weighting_scheme calc
_refine_ls_wR_factor_gt 0.1717
_refine_ls_wR_factor_ref 0.1774
_reflns_Friedel_coverage 0.000
_reflns_number_gt 14009
_reflns_number_total 15753
_reflns_threshold_expression 'I > 2\s(I)'
_cod_data_source_file ic5b00792_si_002.cif
_cod_data_source_block cpd23_Jcheru14
_cod_database_code 4346182
_shelx_space_group_comment
;
The symmetry employed for this shelxl refinement is uniquely defined
by the following loop, which should always be used as a source of
symmetry information in preference to the above space-group names.
They are only intended as comments.
;
_shelx_estimated_absorpt_t_min 0.256
_shelx_estimated_absorpt_t_max 0.446
_shelxl_version_number 2013-4

loop_
_space_group_symop_operation_xyz
'x, y, z'
'-x, -y, -z'

loop_
_atom_site_label
_atom_site_type_symbol
_atom_site_fract_x
_atom_site_fract_y
_atom_site_fract_z
_atom_site_U_iso_or_equiv
_atom_site_adp_type
_atom_site_occupancy
_atom_site_site_symmetry_order
_atom_site_calc_flag
_atom_site_refinement_flags_posn
_atom_site_refinement_flags_adp
_atom_site_refinement_flags_occupancy
_atom_site_disorder_assembly
_atom_site_disorder_group
Cu1 Cu 0.55048(4) 0.52583(3) 0.10994(3) 0.01992(13) Uani 1 1 d . . . . .
Cu2 Cu 0.84333(4) 0.07758(3) 0.66423(3) 0.02072(13) Uani 1 1 d . . . . .
O1 O 0.68542(18) 0.47287(15) 0.14974(14) 0.0262(5) Uani 1 1 d . . . . .
O2 O 0.5495(2) 0.41674(16) 0.13129(16) 0.0326(6) Uani 1 1 d . . . . .
O3 O 0.92291(18) 0.11232(15) 0.58596(13) 0.0231(5) Uani 1 1 d . . . . .
O4 O 0.77714(19) 0.05250(16) 0.60065(14) 0.0270(5) Uani 1 1 d . . . . .
O5 O 0.41165(18) 0.57294(15) 0.09404(13) 0.0231(5) Uani 1 1 d . . . . .
O6 O 0.55344(19) 0.62808(16) 0.10544(16) 0.0303(6) Uani 1 1 d . . . . .
O7 O 0.07622(18) 0.91553(16) 0.26606(13) 0.0248(5) Uani 1 1 d . . . . .
O8 O 0.22472(19) 0.97184(15) 0.25281(14) 0.0259(5) Uani 1 1 d . . . . .
O9 O 0.56924(19) 0.56388(19) -0.01622(14) 0.0317(6) Uani 1 1 d . . . . .
N1 N 0.7266(2) 0.2141(2) 0.62331(18) 0.0301(7) Uani 1 1 d . . . . .
C1 C 0.8406(3) 0.3740(2) 0.2151(2) 0.0275(8) Uani 1 1 d D . . . .
H1A H 0.8809 0.3128 0.2305 0.033 Uiso 1 1 calc R U . . .
H1B H 0.8416 0.3844 0.2612 0.033 Uiso 1 1 calc R U . . .
C2 C 0.7372(3) 0.3933(2) 0.18901(19) 0.0231(7) Uani 1 1 d . . . . .
C3 C 0.7047(3) 0.3271(2) 0.20701(19) 0.0236(7) Uani 1 1 d . . . . .
C4 C 0.6150(3) 0.3422(2) 0.1740(2) 0.0365(9) Uani 1 1 d . . . . .
C5 C 0.5879(4) 0.2692(3) 0.1831(4) 0.0649(18) Uani 1 1 d D U . . .
H5AA H 0.5576 0.2817 0.1326 0.078 Uiso 0.705(10) 1 calc R U P A 1
H5AB H 0.6471 0.2158 0.2000 0.078 Uiso 0.705(10) 1 calc R U P A 1
H5BC H 0.6037 0.2339 0.2399 0.078 Uiso 0.295(10) 1 calc R U P A 2
H5BD H 0.5162 0.2981 0.1744 0.078 Uiso 0.295(10) 1 calc R U P A 2
C6 C 0.7694(3) 0.2380(2) 0.2637(2) 0.0227(7) Uani 1 1 d . . . . .
C7 C 0.7734(3) 0.2159(2) 0.3426(2) 0.0231(7) Uani 1 1 d . . . . .
H7 H 0.7336 0.2569 0.3594 0.028 Uiso 1 1 calc R U . . .
C8 C 0.8343(3) 0.1351(2) 0.39770(19) 0.0227(7) Uani 1 1 d . . . . .
C9 C 0.8913(3) 0.0750(2) 0.3726(2) 0.0243(7) Uani 1 1 d . . . . .
H9 H 0.9329 0.0194 0.4095 0.029 Uiso 1 1 calc R U . . .
C10 C 0.8876(3) 0.0956(2) 0.2941(2) 0.0254(7) Uani 1 1 d . . . . .
H10 H 0.9265 0.0543 0.2773 0.030 Uiso 1 1 calc R U . . .
C11 C 0.8271(3) 0.1766(2) 0.24015(19) 0.0248(7) Uani 1 1 d . . . . .
H11 H 0.8249 0.1904 0.1865 0.030 Uiso 1 1 calc R U . . .
C12 C 0.9754(3) 0.1656(2) 0.4647(2) 0.0266(8) Uani 1 1 d D . . . .
H12A H 0.9704 0.1651 0.4139 0.032 Uiso 1 1 calc R U . . .
H12B H 1.0433 0.1297 0.4899 0.032 Uiso 1 1 calc R U . . .
C13 C 0.9092(3) 0.1283(2) 0.51435(19) 0.0227(7) Uani 1 1 d . . . . .
C14 C 0.8396(3) 0.1131(2) 0.48279(19) 0.0235(7) Uani 1 1 d . . . . .
C15 C 0.7796(3) 0.0741(2) 0.5281(2) 0.0265(8) Uani 1 1 d . . . . .
C16 C 0.7118(3) 0.0518(3) 0.4935(2) 0.0374(9) Uani 1 1 d D . . . .
H16A H 0.7097 0.0786 0.4364 0.045 Uiso 1 1 calc R U . . .
H16B H 0.7388 -0.0110 0.5120 0.045 Uiso 1 1 calc R U . . .
C17 C 0.2482(3) 0.6666(2) 0.0700(2) 0.0306(8) Uani 1 1 d D . . . .
H17A H 0.2098 0.7137 0.0834 0.037 Uiso 1 1 calc R U . . .
H17B H 0.2385 0.6146 0.1066 0.037 Uiso 1 1 calc R U . . .
C18 C 0.3546(3) 0.6504(2) 0.07860(19) 0.0236(7) Uani 1 1 d . . . . .
C19 C 0.3840(3) 0.7158(2) 0.06929(19) 0.0249(7) Uani 1 1 d . . . . .
C20 C 0.4820(3) 0.7004(2) 0.0840(2) 0.0303(8) Uani 1 1 d . . . . .
C21 C 0.5119(4) 0.7707(3) 0.0774(3) 0.0475(12) Uani 1 1 d D U . . .
H21A H 0.4596 0.8105 0.0926 0.057 Uiso 0.756(12) 1 calc R U P B 1
H21B H 0.5708 0.7451 0.1147 0.057 Uiso 0.756(12) 1 calc R U P B 1
H21C H 0.4606 0.8256 0.0414 0.057 Uiso 0.244(12) 1 calc R U P B 2
H21D H 0.5107 0.7704 0.1289 0.057 Uiso 0.244(12) 1 calc R U P B 2
C22 C 0.3078(3) 0.8031(2) 0.0518(2) 0.0257(7) Uani 1 1 d . . . . .
C23 C 0.2788(3) 0.8247(2) 0.11279(19) 0.0239(7) Uani 1 1 d . . . . .
H23 H 0.3078 0.7837 0.1643 0.029 Uiso 1 1 calc R U . . .
C24 C 0.2088(3) 0.9044(2) 0.1003(2) 0.0250(7) Uani 1 1 d . . . . .
C25 C 0.1660(3) 0.9633(2) 0.0244(2) 0.0308(8) Uani 1 1 d . . . . .
H25 H 0.1174 1.0178 0.0144 0.037 Uiso 1 1 calc R U . . .
C26 C 0.1940(3) 0.9428(3) -0.0366(2) 0.0349(9) Uani 1 1 d . . . . .
H26 H 0.1644 0.9834 -0.0880 0.042 Uiso 1 1 calc R U . . .
C27 C 0.2653(3) 0.8632(2) -0.0232(2) 0.0299(8) Uani 1 1 d . . . . .
H27 H 0.2848 0.8501 -0.0655 0.036 Uiso 1 1 calc R U . . .
C28 C 0.0429(3) 0.8779(2) 0.1726(2) 0.0289(8) Uani 1 1 d D . . . .
H28A H 0.0474 0.8967 0.1165 0.035 Uiso 1 1 calc R U . . .
H28B H -0.0260 0.9045 0.1788 0.035 Uiso 1 1 calc R U . . .
C29 C 0.1028(3) 0.9082(2) 0.20460(19) 0.0242(7) Uani 1 1 d . . . . .
C30 C 0.1820(3) 0.9242(2) 0.16804(19) 0.0240(7) Uani 1 1 d . . . . .
C31 C 0.2349(3) 0.9595(2) 0.19172(19) 0.0258(8) Uani 1 1 d . . . . .
C32 C 0.3109(3) 0.9859(2) 0.1457(2) 0.0302(8) Uani 1 1 d D . . . .
H32A H 0.3013 1.0436 0.1389 0.036 Uiso 1 1 calc R U . . .
H32B H 0.3027 0.9893 0.0935 0.036 Uiso 1 1 calc R U . . .
C33 C 0.8840(3) 0.4284(3) 0.1520(2) 0.0318(8) Uani 1 1 d D . . . .
H33A H 0.8855 0.4159 0.1069 0.038 Uiso 1 1 calc R U . . .
H33B H 0.8417 0.4895 0.1349 0.038 Uiso 1 1 calc R U . . .
C34 C 0.9858(3) 0.4127(3) 0.1785(2) 0.0334(8) Uani 1 1 d D . . . .
H34A H 0.9833 0.4294 0.2209 0.040 Uiso 1 1 calc R U . . .
H34B H 1.0267 0.3508 0.1995 0.040 Uiso 1 1 calc R U . . .
C35 C 1.0329(4) 0.4616(4) 0.1142(3) 0.0503(12) Uani 1 1 d D . . . .
H35A H 0.9903 0.5232 0.0913 0.060 Uiso 1 1 calc R U . . .
H35B H 1.0386 0.4425 0.0730 0.060 Uiso 1 1 calc R U . . .
C36 C 1.1325(4) 0.4494(4) 0.1418(4) 0.0647(16) Uani 1 1 d D . . . .
H36A H 1.1615 0.4784 0.0973 0.097 Uiso 1 1 calc R U . . .
H36B H 1.1740 0.3882 0.1674 0.097 Uiso 1 1 calc R U . . .
H36C H 1.1266 0.4737 0.1786 0.097 Uiso 1 1 calc R U . . .
C37A C 0.5202(5) 0.2582(4) 0.2403(4) 0.0451(18) Uani 0.705(10) 1 d D U P A 1
H37A H 0.4661 0.3144 0.2265 0.054 Uiso 0.705(10) 1 calc R U P A 1
H37B H 0.5541 0.2397 0.2916 0.054 Uiso 0.705(10) 1 calc R U P A 1
C38A C 0.4771(5) 0.1931(4) 0.2478(4) 0.0437(17) Uani 0.705(10) 1 d D U P A 1
H38A H 0.4292 0.1929 0.2852 0.052 Uiso 0.705(10) 1 calc R U P A 1
H38B H 0.4422 0.2117 0.1969 0.052 Uiso 0.705(10) 1 calc R U P A 1
C37B C 0.6009(15) 0.2062(11) 0.1588(10) 0.111(10) Uani 0.295(10) 1 d D U P A 2
H37C H 0.6685 0.1631 0.1756 0.134 Uiso 0.295(10) 1 calc R U P A 2
H37D H 0.5887 0.2324 0.1015 0.134 Uiso 0.295(10) 1 calc R U P A 2
C38B C 0.5320(13) 0.1642(9) 0.1933(7) 0.055(5) Uani 0.295(10) 1 d D U P A 2
H38C H 0.4674 0.2099 0.1861 0.066 Uiso 0.295(10) 1 calc R U P A 2
H38D H 0.5261 0.1351 0.1625 0.066 Uiso 0.295(10) 1 calc R U P A 2
C39 C 0.5538(4) 0.1024(3) 0.2745(4) 0.0625(15) Uani 1 1 d D U . . .
H39A H 0.5934 0.0860 0.3225 0.075 Uiso 0.705(10) 1 calc R U P A 1
H39B H 0.5974 0.1012 0.2342 0.075 Uiso 0.705(10) 1 calc R U P A 1
H39C H 0.5278 0.1327 0.3070 0.075 Uiso 0.295(10) 1 calc R U P A 2
H39D H 0.6250 0.0723 0.2890 0.075 Uiso 0.295(10) 1 calc R U P A 2
C40 C 0.5091(5) 0.0371(4) 0.2899(4) 0.0676(16) Uani 1 1 d D U . . .
H40A H 0.4662 0.0552 0.2437 0.101 Uiso 1 1 calc R U . . .
H40B H 0.4715 0.0334 0.3337 0.101 Uiso 1 1 calc R U . . .
H40C H 0.5609 -0.0191 0.3024 0.101 Uiso 1 1 calc R U . . .
C41 C 0.9502(3) 0.2580(2) 0.4518(2) 0.0329(8) Uani 1 1 d D . . . .
H41A H 0.8868 0.2960 0.4188 0.039 Uiso 1 1 calc R U . . .
H41B H 0.9445 0.2603 0.5023 0.039 Uiso 1 1 calc R U . . .
C42 C 1.0280(3) 0.2894(3) 0.4130(2) 0.0366(9) Uani 1 1 d D . . . .
H42A H 1.0918 0.2487 0.4445 0.044 Uiso 1 1 calc R U . . .
H42B H 1.0308 0.2897 0.3614 0.044 Uiso 1 1 calc R U . . .
C43 C 1.0106(4) 0.3778(3) 0.4030(3) 0.0447(11) Uani 1 1 d D . . . .
H43A H 0.9984 0.3802 0.4531 0.054 Uiso 1 1 calc R U . . .
H43B H 0.9520 0.4201 0.3650 0.054 Uiso 1 1 calc R U . . .
C44 C 1.0965(4) 0.4014(4) 0.3751(3) 0.0561(13) Uani 1 1 d D . . . .
H44A H 1.1019 0.4087 0.3218 0.084 Uiso 1 1 calc R U . . .
H44B H 1.1561 0.3557 0.4088 0.084 Uiso 1 1 calc R U . . .
H44C H 1.0870 0.4550 0.3769 0.084 Uiso 1 1 calc R U . . .
C45 C 0.6098(3) 0.0801(4) 0.5132(3) 0.0495(12) Uani 1 1 d D U . . .
H45A H 0.5738 0.0541 0.4970 0.059 Uiso 1 1 calc R U . . .
H45B H 0.6120 0.0589 0.5701 0.059 Uiso 1 1 calc R U . . .
C46 C 0.5579(4) 0.1725(4) 0.4761(3) 0.0584(14) Uani 1 1 d D U . . .
H46A H 0.5523 0.1930 0.4192 0.070 Uiso 1 1 calc R U . . .
H46B H 0.5965 0.1984 0.4895 0.070 Uiso 1 1 calc R U . . .
C47 C 0.4560(4) 0.2038(4) 0.4991(4) 0.0685(16) Uani 1 1 d D U . . .
H47A H 0.4612 0.1794 0.5563 0.082 Uiso 1 1 calc R U . . .
H47B H 0.4304 0.2668 0.4783 0.082 Uiso 1 1 calc R U . . .
C48 C 0.3850(5) 0.1809(7) 0.4712(5) 0.096(3) Uani 1 1 d D U . . .
H48A H 0.3763 0.2074 0.4144 0.144 Uiso 1 1 calc R U . . .
H48B H 0.3226 0.2017 0.4896 0.144 Uiso 1 1 calc R U . . .
H48C H 0.4095 0.1186 0.4914 0.144 Uiso 1 1 calc R U . . .
C49 C 0.2118(4) 0.6901(3) -0.0126(3) 0.0488(13) Uani 1 1 d D . . . .
H49A H 0.2524 0.6447 -0.0275 0.059 Uiso 1 1 calc R U . . .
H49B H 0.2172 0.7443 -0.0491 0.059 Uiso 1 1 calc R U . . .
C50 C 0.1059(5) 0.7005(4) -0.0180(5) 0.096(3) Uani 1 1 d D U . . .
H50A H 0.1100 0.6416 -0.0008 0.116 Uiso 0.433(13) 1 calc R U P C 1
H50B H 0.0799 0.7162 0.0240 0.116 Uiso 0.433(13) 1 calc R U P C 1
H50C H 0.0900 0.6653 0.0324 0.116 Uiso 0.567(13) 1 calc R U P C 2
H50D H 0.0903 0.6862 -0.0583 0.116 Uiso 0.567(13) 1 calc R U P C 2
C51A C 0.0295(7) 0.7516(6) -0.0800(5) 0.037(3) Uani 0.433(13) 1 d D U P C 1
H51A H -0.0119 0.7203 -0.0766 0.044 Uiso 0.433(13) 1 calc R U P C 1
H51B H 0.0568 0.7629 -0.1297 0.044 Uiso 0.433(13) 1 calc R U P C 1
C51B C 0.0527(7) 0.7996(6) -0.0414(6) 0.062(3) Uani 0.567(13) 1 d D U P C 2
H51C H 0.0481 0.8075 0.0065 0.074 Uiso 0.567(13) 1 calc R U P C 2
H51D H 0.0934 0.8289 -0.0733 0.074 Uiso 0.567(13) 1 calc R U P C 2
C52 C -0.0321(8) 0.8359(6) -0.0787(7) 0.185(7) Uani 1 1 d D U . . .
H52A H -0.0640 0.8251 -0.0317 0.278 Uiso 0.433(13) 1 calc R U P C 1
H52B H -0.0814 0.8714 -0.1245 0.278 Uiso 0.433(13) 1 calc R U P C 1
H52C H 0.0093 0.8657 -0.0793 0.278 Uiso 0.433(13) 1 calc R U P C 1
H52D H -0.0403 0.8918 -0.1209 0.278 Uiso 0.567(13) 1 calc R U P C 2
H52E H -0.0806 0.8436 -0.0436 0.278 Uiso 0.567(13) 1 calc R U P C 2
H52F H -0.0407 0.8002 -0.1005 0.278 Uiso 0.567(13) 1 calc R U P C 2
C53A C 0.5319(4) 0.8199(4) 0.0002(3) 0.0418(17) Uani 0.756(12) 1 d D U P B 1
H53A H 0.5489 0.8654 0.0012 0.050 Uiso 0.756(12) 1 calc R U P B 1
H53B H 0.4721 0.8482 -0.0370 0.050 Uiso 0.756(12) 1 calc R U P B 1
C53B C 0.6035(9) 0.7724(10) 0.0523(8) 0.029(4) Uani 0.244(12) 1 d D U P B 2
H53C H 0.6572 0.7241 0.0922 0.035 Uiso 0.244(12) 1 calc R U P B 2
H53D H 0.6072 0.8263 0.0455 0.035 Uiso 0.244(12) 1 calc R U P B 2
C54 C 0.6148(6) 0.7655(4) -0.0292(4) 0.086(2) Uani 1 1 d D U . . .
H54A H 0.5917 0.7250 -0.0342 0.103 Uiso 0.756(12) 1 calc R U P B 1
H54B H 0.6180 0.8050 -0.0827 0.103 Uiso 0.756(12) 1 calc R U P B 1
H54C H 0.5810 0.7330 -0.0372 0.103 Uiso 0.244(12) 1 calc R U P B 2
H54D H 0.6037 0.8199 -0.0758 0.103 Uiso 0.244(12) 1 calc R U P B 2
C55 C 0.7198(8) 0.7128(5) 0.0091(4) 0.138(5) Uani 1 1 d D U . . .
H55A H 0.7227 0.6626 0.0575 0.166 Uiso 1 1 calc R U . . .
H55B H 0.7593 0.6914 -0.0260 0.166 Uiso 1 1 calc R U . . .
C56 C 0.7598(10) 0.7617(6) 0.0267(5) 0.155(6) Uani 1 1 d D U . . .
H56A H 0.7419 0.8183 -0.0174 0.232 Uiso 1 1 calc R U . . .
H56B H 0.8307 0.7322 0.0372 0.232 Uiso 1 1 calc R U . . .
H56C H 0.7343 0.7682 0.0726 0.232 Uiso 1 1 calc R U . . .
C57 C 0.0765(3) 0.7803(2) 0.2135(2) 0.0310(8) Uani 1 1 d D . . . .
H57A H 0.1427 0.7538 0.2019 0.037 Uiso 1 1 calc R U . . .
H57B H 0.0797 0.7608 0.2702 0.037 Uiso 1 1 calc R U . . .
C58 C 0.0094(3) 0.7504(3) 0.1883(2) 0.0372(9) Uani 1 1 d D . . . .
H58A H 0.0088 0.7677 0.1319 0.045 Uiso 1 1 calc R U . . .
H58B H -0.0574 0.7797 0.1972 0.045 Uiso 1 1 calc R U . . .
C59 C 0.0371(4) 0.6542(3) 0.2304(3) 0.0479(11) Uani 1 1 d D . . . .
H59A H 0.1026 0.6247 0.2197 0.058 Uiso 1 1 calc R U . . .
H59B H 0.0402 0.6362 0.2870 0.058 Uiso 1 1 calc R U . . .
C60 C -0.0336(5) 0.6275(4) 0.2063(4) 0.0645(15) Uani 1 1 d D . . . .
H60A H -0.0341 0.6422 0.1509 0.097 Uiso 1 1 calc R U . . .
H60B H -0.0987 0.6572 0.2161 0.097 Uiso 1 1 calc R U . . .
H60C H -0.0141 0.5655 0.2363 0.097 Uiso 1 1 calc R U . . .
C61 C 0.4129(3) 0.9239(3) 0.1849(2) 0.0323(8) Uani 1 1 d D . . . .
H61A H 0.4221 0.8659 0.1929 0.039 Uiso 1 1 calc R U . . .
H61B H 0.4218 0.9218 0.2363 0.039 Uiso 1 1 calc R U . . .
C62 C 0.4889(3) 0.9502(3) 0.1364(2) 0.0380(9) Uani 1 1 d D . . . .
H62A H 0.4783 0.9535 0.0846 0.046 Uiso 1 1 calc R U . . .
H62B H 0.4792 1.0081 0.1288 0.046 Uiso 1 1 calc R U . . .
C63 C 0.5933(3) 0.8899(3) 0.1719(3) 0.0484(11) Uani 1 1 d D . . . .
H63A H 0.6041 0.8322 0.1783 0.058 Uiso 1 1 calc R U . . .
H63B H 0.6042 0.8857 0.2240 0.058 Uiso 1 1 calc R U . . .
C64 C 0.6665(4) 0.9198(4) 0.1221(4) 0.0663(16) Uani 1 1 d D . . . .
H64A H 0.6582 0.9213 0.0714 0.099 Uiso 1 1 calc R U . . .
H64B H 0.7326 0.8802 0.1479 0.099 Uiso 1 1 calc R U . . .
H64C H 0.6557 0.9773 0.1152 0.099 Uiso 1 1 calc R U . . .
C65 C 0.7472(3) 0.2835(3) 0.5971(2) 0.0351(9) Uani 1 1 d . . . . .
H65 H 0.8129 0.2763 0.6032 0.042 Uiso 1 1 calc R U . . .
C66 C 0.6753(4) 0.3666(3) 0.5610(2) 0.0414(10) Uani 1 1 d . . . . .
H66 H 0.6924 0.4146 0.5433 0.050 Uiso 1 1 calc R U . . .
C67 C 0.5783(3) 0.3787(3) 0.5512(2) 0.0395(10) Uani 1 1 d . . . . .
C68 C 0.5579(3) 0.3068(3) 0.5783(3) 0.0406(10) Uani 1 1 d . . . . .
H68 H 0.4930 0.3118 0.5729 0.049 Uiso 1 1 calc R U . . .
C69 C 0.6336(3) 0.2268(3) 0.6137(2) 0.0360(9) Uani 1 1 d . . . . .
H69 H 0.6180 0.1779 0.6323 0.043 Uiso 1 1 calc R U . . .
C70 C 0.4965(3) 0.4625(3) 0.5133(3) 0.0421(10) Uani 1 1 d . . . . .
H70 H 0.4339 0.4628 0.5075 0.051 Uiso 1 1 calc R U . . .
C71 C 0.6586(3) 0.5583(3) -0.0458(2) 0.0303(8) Uani 1 1 d . . . . .
H71A H 0.6800 0.5138 -0.0638 0.045 Uiso 1 1 calc R U . . .
H71B H 0.7075 0.5437 -0.0048 0.045 Uiso 1 1 calc R U . . .
H71C H 0.6505 0.6134 -0.0892 0.045 Uiso 1 1 calc R U . . .
Cl1 Cl 0.07845(8) 0.14998(7) 0.27980(7) 0.0419(2) Uani 1 1 d . . . . .
Cl2 Cl 0.23964(9) 0.16377(8) 0.34135(7) 0.0489(3) Uani 1 1 d . . . . .
Cl3 Cl 0.22315(10) 0.19040(8) 0.18306(7) 0.0496(3) Uani 1 1 d . . . . .
C72 C 0.2017(3) 0.1327(3) 0.2776(2) 0.0325(8) Uani 1 1 d . . . . .
H72 H 0.2407 0.0703 0.2946 0.039 Uiso 1 1 calc R U . . .
Cl4 Cl 0.70272(10) 0.45809(8) 0.35948(7) 0.0504(3) Uani 1 1 d . . . . .
Cl5 Cl 0.75683(9) 0.58964(9) 0.24704(7) 0.0527(3) Uani 1 1 d . . . . .
Cl6 Cl 0.56077(9) 0.63184(9) 0.28672(8) 0.0560(3) Uani 1 1 d . . . . .
C73 C 0.6610(3) 0.5560(3) 0.2724(2) 0.0352(9) Uani 1 1 d . . . . .
H73 H 0.6411 0.5456 0.2300 0.042 Uiso 1 1 calc R U . . .
Cl7 Cl 0.19781(10) 0.04433(11) 0.75291(7) 0.0681(4) Uani 1 1 d . . . . .
Cl8 Cl 0.21005(8) 0.08848(8) 0.59228(6) 0.0473(3) Uani 1 1 d . . . . .
Cl9 Cl 0.09285(13) 0.21834(9) 0.63782(9) 0.0695(4) Uani 1 1 d . . . . .
C74 C 0.1340(3) 0.1105(3) 0.6590(2) 0.0369(9) Uani 1 1 d . . . . .
H74 H 0.0766 0.0969 0.6557 0.044 Uiso 1 1 calc R U . . .
Cl10 Cl 0.49630(11) 0.58873(12) 0.67361(11) 0.0825(5) Uani 1 1 d . . . . .
Cl11 Cl 0.68607(13) 0.58150(13) 0.69985(12) 0.0857(5) Uani 1 1 d . . . . .
Cl12 Cl 0.66226(12) 0.43135(9) 0.71694(8) 0.0660(4) Uani 1 1 d . . . . .
C75 C 0.6100(3) 0.5270(3) 0.7266(2) 0.0391(10) Uani 1 1 d . . . . .
H75 H 0.6025 0.5118 0.7825 0.047 Uiso 1 1 calc R U . . .
Cl13 Cl 0.90430(16) 0.57909(11) 0.42062(11) 0.0828(5) Uani 1 1 d . U . . .
Cl14 Cl 0.7389(3) 0.5694(3) 0.51632(19) 0.0818(12) Uani 0.521(4) 1 d . U P D 1
Cl15 Cl 0.7019(2) 0.7201(2) 0.3713(2) 0.0823(11) Uani 0.521(4) 1 d . U P D 1
C76 C 0.7729(11) 0.6068(8) 0.4212(7) 0.065(3) Uani 0.521(4) 1 d . U P D 1
H76 H 0.7538 0.5791 0.3937 0.078 Uiso 0.521(4) 1 calc R U P D 1
Cl16 Cl 0.8629(3) 0.4479(3) 0.5477(2) 0.0852(13) Uani 0.479(4) 1 d . U P D 2
Cl17 Cl 0.7240(3) 0.6198(5) 0.4591(4) 0.125(3) Uani 0.479(4) 1 d . U P D 2
C76A C 0.8281(11) 0.5359(11) 0.4567(8) 0.075(3) Uani 0.479(4) 1 d . U P D 2
H76A H 0.8103 0.5182 0.4192 0.090 Uiso 0.479(4) 1 calc R U P D 2

loop_
_atom_site_aniso_label
_atom_site_aniso_U_11
_atom_site_aniso_U_22
_atom_site_aniso_U_33
_atom_site_aniso_U_23
_atom_site_aniso_U_13
_atom_site_aniso_U_12
Cu1 0.0218(3) 0.0183(2) 0.0162(2) -0.00674(19) -0.00046(18) -0.0051(2)
Cu2 0.0243(3) 0.0181(2) 0.0131(2) -0.00489(19) 0.00362(18) -0.0042(2)
O1 0.0258(14) 0.0199(12) 0.0267(13) -0.0067(10) -0.0048(10) -0.0062(10)
O2 0.0331(15) 0.0206(12) 0.0336(14) -0.0031(11) -0.0143(11) -0.0080(11)
O3 0.0229(13) 0.0234(12) 0.0155(11) -0.0057(9) 0.0020(9) -0.0049(10)
O4 0.0338(15) 0.0304(13) 0.0166(12) -0.0091(10) 0.0075(10) -0.0146(11)
O5 0.0253(13) 0.0213(11) 0.0204(11) -0.0090(9) 0.0020(9) -0.0072(10)
O6 0.0264(14) 0.0272(13) 0.0405(15) -0.0206(12) 0.0038(11) -0.0071(11)
O7 0.0242(13) 0.0265(12) 0.0174(11) -0.0091(10) 0.0034(9) -0.0045(10)
O8 0.0349(15) 0.0230(12) 0.0173(11) -0.0085(10) 0.0075(10) -0.0101(11)
O9 0.0259(14) 0.0481(16) 0.0188(12) -0.0143(12) 0.0030(10) -0.0131(12)
N1 0.0326(19) 0.0222(15) 0.0234(15) -0.0060(12) 0.0025(13) -0.0034(13)
C1 0.026(2) 0.0215(17) 0.0254(18) -0.0046(14) -0.0008(14) -0.0063(14)
C2 0.0276(19) 0.0229(17) 0.0134(15) -0.0064(13) 0.0005(13) -0.0063(14)
C3 0.0271(19) 0.0217(16) 0.0159(15) -0.0050(13) -0.0016(13) -0.0069(14)
C4 0.036(2) 0.0214(18) 0.038(2) -0.0019(16) -0.0132(17) -0.0084(16)
C5 0.049(3) 0.033(2) 0.084(4) 0.001(3) -0.033(3) -0.014(2)
C6 0.0245(19) 0.0198(16) 0.0177(16) -0.0028(13) -0.0004(13) -0.0085(14)
C7 0.0220(18) 0.0213(16) 0.0210(17) -0.0076(14) 0.0028(13) -0.0055(14)
C8 0.0230(18) 0.0227(16) 0.0155(16) -0.0035(13) 0.0018(13) -0.0079(14)
C9 0.0250(19) 0.0198(16) 0.0178(16) -0.0034(13) 0.0025(13) -0.0042(14)
C10 0.0273(19) 0.0235(17) 0.0202(17) -0.0083(14) 0.0062(14) -0.0069(14)
C11 0.030(2) 0.0262(17) 0.0145(15) -0.0066(14) 0.0044(13) -0.0109(15)
C12 0.0252(19) 0.0299(18) 0.0184(16) -0.0073(14) 0.0037(14) -0.0086(15)
C13 0.0243(18) 0.0175(15) 0.0156(16) -0.0046(13) 0.0032(13) -0.0007(13)
C14 0.0251(19) 0.0217(16) 0.0150(16) -0.0060(13) 0.0024(13) -0.0031(14)
C15 0.030(2) 0.0242(17) 0.0189(17) -0.0077(14) 0.0054(14) -0.0071(15)
C16 0.050(3) 0.049(2) 0.0208(18) -0.0148(17) 0.0102(17) -0.029(2)
C17 0.027(2) 0.0296(19) 0.033(2) -0.0159(16) 0.0011(15) -0.0050(15)
C18 0.0264(19) 0.0268(17) 0.0134(15) -0.0097(13) 0.0027(13) -0.0055(14)
C19 0.031(2) 0.0216(16) 0.0167(16) -0.0089(13) 0.0041(13) -0.0042(15)
C20 0.033(2) 0.0268(18) 0.036(2) -0.0193(16) 0.0100(16) -0.0107(16)
C21 0.039(3) 0.037(2) 0.082(4) -0.038(2) 0.022(2) -0.018(2)
C22 0.029(2) 0.0223(17) 0.0214(17) -0.0101(14) 0.0060(14) -0.0058(15)
C23 0.0276(19) 0.0206(16) 0.0149(15) -0.0046(13) 0.0019(13) -0.0048(14)
C24 0.0279(19) 0.0213(16) 0.0181(16) -0.0065(14) 0.0034(14) -0.0046(14)
C25 0.035(2) 0.0230(17) 0.0200(17) -0.0070(14) 0.0030(15) -0.0001(15)
C26 0.044(2) 0.0287(19) 0.0152(17) -0.0039(15) 0.0007(15) -0.0041(17)
C27 0.039(2) 0.0283(18) 0.0175(17) -0.0108(15) 0.0062(15) -0.0077(16)
C28 0.026(2) 0.035(2) 0.0208(17) -0.0126(15) 0.0021(14) -0.0066(16)
C29 0.0264(19) 0.0178(15) 0.0149(15) -0.0033(13) -0.0001(13) 0.0007(13)
C30 0.030(2) 0.0166(15) 0.0136(15) -0.0031(12) 0.0025(13) -0.0015(14)
C31 0.032(2) 0.0165(15) 0.0161(16) -0.0029(13) 0.0041(14) -0.0023(14)
C32 0.041(2) 0.0292(18) 0.0199(17) -0.0113(15) 0.0106(15) -0.0142(17)
C33 0.030(2) 0.036(2) 0.0255(18) -0.0102(16) 0.0042(15) -0.0135(17)
C34 0.030(2) 0.036(2) 0.032(2) -0.0117(17) 0.0056(16) -0.0141(17)
C35 0.041(3) 0.059(3) 0.046(3) -0.015(2) 0.015(2) -0.025(2)
C36 0.041(3) 0.068(4) 0.076(4) -0.018(3) 0.024(3) -0.031(3)
C37A 0.066(5) 0.038(3) 0.035(3) -0.020(3) 0.003(3) -0.017(3)
C38A 0.047(4) 0.047(4) 0.041(3) -0.018(3) 0.015(3) -0.026(3)
C37B 0.101(16) 0.118(17) 0.069(13) 0.037(13) -0.040(12) -0.080(14)
C38B 0.078(11) 0.042(8) 0.059(10) -0.030(7) 0.015(8) -0.031(8)
C39 0.065(4) 0.046(3) 0.081(4) -0.028(3) 0.012(3) -0.028(3)
C40 0.093(5) 0.052(3) 0.077(4) -0.034(3) 0.028(3) -0.046(3)
C41 0.038(2) 0.0304(19) 0.0281(19) -0.0107(16) 0.0109(16) -0.0144(17)
C42 0.044(3) 0.040(2) 0.028(2) -0.0134(17) 0.0095(17) -0.0216(19)
C43 0.052(3) 0.040(2) 0.041(2) -0.014(2) 0.009(2) -0.023(2)
C44 0.060(3) 0.062(3) 0.053(3) -0.017(3) 0.007(2) -0.041(3)
C45 0.050(3) 0.082(4) 0.028(2) -0.023(2) 0.0116(19) -0.041(3)
C46 0.061(3) 0.075(4) 0.044(3) -0.021(3) 0.007(2) -0.038(3)
C47 0.058(4) 0.077(4) 0.064(4) -0.028(3) 0.008(3) -0.024(3)
C48 0.057(4) 0.170(9) 0.107(6) -0.083(6) 0.023(4) -0.066(5)
C49 0.062(3) 0.031(2) 0.040(2) -0.0021(18) -0.026(2) -0.017(2)
C50 0.061(4) 0.068(4) 0.146(7) -0.052(4) -0.061(4) 0.004(3)
C51A 0.036(6) 0.037(5) 0.033(5) -0.014(4) -0.008(4) -0.009(4)
C51B 0.074(7) 0.074(7) 0.053(6) -0.039(5) 0.012(5) -0.032(5)
C52 0.203(11) 0.079(5) 0.207(11) -0.094(7) -0.145(9) 0.071(6)
C53A 0.045(4) 0.031(3) 0.037(3) -0.006(2) 0.002(3) -0.013(3)
C53B 0.036(9) 0.026(7) 0.034(8) -0.016(6) 0.011(6) -0.019(6)
C54 0.169(8) 0.058(4) 0.054(4) -0.032(3) 0.066(4) -0.067(4)
C55 0.311(16) 0.077(5) 0.033(3) -0.010(3) 0.031(6) -0.103(8)
C56 0.289(17) 0.075(6) 0.052(4) -0.010(4) 0.009(7) -0.043(8)
C57 0.027(2) 0.034(2) 0.0299(19) -0.0152(16) 0.0043(15) -0.0089(16)
C58 0.035(2) 0.047(2) 0.034(2) -0.0209(19) 0.0079(17) -0.0181(19)
C59 0.044(3) 0.051(3) 0.058(3) -0.027(2) 0.010(2) -0.026(2)
C60 0.068(4) 0.070(4) 0.075(4) -0.034(3) 0.010(3) -0.044(3)
C61 0.038(2) 0.034(2) 0.0276(19) -0.0143(16) 0.0094(16) -0.0166(17)
C62 0.044(3) 0.043(2) 0.036(2) -0.0221(19) 0.0128(18) -0.023(2)
C63 0.039(3) 0.060(3) 0.063(3) -0.040(3) 0.011(2) -0.022(2)
C64 0.046(3) 0.085(4) 0.094(5) -0.054(4) 0.020(3) -0.037(3)
C65 0.040(2) 0.0283(19) 0.030(2) -0.0108(16) 0.0029(17) -0.0085(17)
C66 0.064(3) 0.0234(19) 0.029(2) -0.0089(16) 0.0065(19) -0.0131(19)
C67 0.039(3) 0.040(2) 0.028(2) -0.0167(18) 0.0039(17) -0.0024(19)
C68 0.039(2) 0.036(2) 0.038(2) -0.0157(19) 0.0043(18) -0.0063(19)
C69 0.032(2) 0.033(2) 0.032(2) -0.0109(17) 0.0028(16) -0.0058(17)
C70 0.039(3) 0.038(2) 0.043(2) -0.0162(19) 0.0052(19) -0.0102(19)
C71 0.030(2) 0.036(2) 0.0268(19) -0.0161(16) 0.0061(15) -0.0128(16)
Cl1 0.0317(5) 0.0416(5) 0.0514(6) -0.0224(5) 0.0122(4) -0.0123(4)
Cl2 0.0575(7) 0.0515(6) 0.0506(6) -0.0306(5) 0.0086(5) -0.0254(5)
Cl3 0.0640(8) 0.0519(6) 0.0429(6) -0.0231(5) 0.0250(5) -0.0328(6)
C72 0.034(2) 0.034(2) 0.036(2) -0.0192(17) 0.0120(17) -0.0169(17)
Cl4 0.0623(8) 0.0461(6) 0.0409(6) -0.0156(5) 0.0095(5) -0.0240(5)
Cl5 0.0485(7) 0.0618(7) 0.0486(6) -0.0182(6) 0.0135(5) -0.0307(6)
Cl6 0.0452(7) 0.0643(7) 0.0544(7) -0.0368(6) 0.0096(5) -0.0057(6)
C73 0.033(2) 0.045(2) 0.031(2) -0.0216(18) 0.0038(16) -0.0139(18)
Cl7 0.0434(7) 0.1055(11) 0.0281(5) -0.0244(6) 0.0025(5) -0.0081(7)
Cl8 0.0435(6) 0.0603(7) 0.0311(5) -0.0229(5) 0.0065(4) -0.0107(5)
Cl9 0.0950(11) 0.0555(7) 0.0740(9) -0.0415(7) 0.0306(8) -0.0334(8)
C74 0.034(2) 0.048(2) 0.029(2) -0.0173(18) 0.0067(16) -0.0162(19)
Cl10 0.0452(8) 0.0999(12) 0.1028(12) -0.0706(11) -0.0222(8) 0.0050(8)
Cl11 0.0700(10) 0.1047(13) 0.1131(14) -0.0513(11) 0.0381(10) -0.0653(10)
Cl12 0.0808(10) 0.0547(7) 0.0565(8) -0.0285(6) 0.0070(7) -0.0160(7)
C75 0.040(2) 0.049(2) 0.029(2) -0.0137(18) 0.0092(17) -0.022(2)
Cl13 0.1105(14) 0.0687(9) 0.0800(11) -0.0381(8) 0.0219(10) -0.0416(9)
Cl14 0.106(3) 0.124(3) 0.0452(16) -0.0284(17) 0.0097(16) -0.086(2)
Cl15 0.0596(19) 0.0674(19) 0.101(3) -0.0238(17) 0.0044(16) -0.0213(14)
C76 0.091(7) 0.068(6) 0.055(5) -0.034(5) 0.016(5) -0.043(5)
Cl16 0.088(3) 0.137(3) 0.069(2) -0.056(2) 0.0243(17) -0.071(3)
Cl17 0.052(2) 0.193(6) 0.160(6) -0.131(6) 0.002(3) -0.014(3)
C76A 0.068(7) 0.110(8) 0.063(6) -0.052(6) 0.013(5) -0.035(6)

loop_
_atom_type_symbol
_atom_type_description
_atom_type_scat_dispersion_real
_atom_type_scat_dispersion_imag
_atom_type_scat_source
C C 0.0181 0.0091 'International Tables Vol C Tables 4.2.6.8 and 6.1.1.4'
H H 0.0000 0.0000 'International Tables Vol C Tables 4.2.6.8 and 6.1.1.4'
N N 0.0311 0.0180 'International Tables Vol C Tables 4.2.6.8 and 6.1.1.4'
Cl Cl 0.3639 0.7018 'International Tables Vol C Tables 4.2.6.8 and 6.1.1.4'
Cu Cu -1.9646 0.5888 'International Tables Vol C Tables 4.2.6.8 and 6.1.1.4'
O O 0.0492 0.0322 'International Tables Vol C Tables 4.2.6.8 and 6.1.1.4'

loop_
_geom_angle_atom_site_label_1
_geom_angle_atom_site_label_2
_geom_angle_atom_site_label_3
_geom_angle
_geom_angle_site_symmetry_1
_geom_angle_site_symmetry_3
O6 Cu1 O5 92.24(11) . .
O6 Cu1 O1 86.38(11) . .
O5 Cu1 O1 167.07(11) . .
O6 Cu1 O2 171.28(12) . .
O5 Cu1 O2 88.71(11) . .
O1 Cu1 O2 90.75(11) . .
O6 Cu1 O9 93.01(11) . .
O5 Cu1 O9 95.71(10) . .
O1 Cu1 O9 97.20(11) . .
O2 Cu1 O9 95.52(12) . .
O3 Cu2 O4 92.31(10) . .
O3 Cu2 O7 87.74(10) . 2_666
O4 Cu2 O7 171.10(11) . 2_666
O3 Cu2 O8 172.80(10) . 2_666
O4 Cu2 O8 87.21(11) . 2_666
O7 Cu2 O8 91.62(11) 2_666 2_666
O3 Cu2 N1 93.74(11) . .
O4 Cu2 N1 92.60(12) . .
O7 Cu2 N1 96.28(11) 2_666 .
O8 Cu2 N1 93.46(11) 2_666 .
C2 O1 Cu1 127.9(2) . .
C4 O2 Cu1 127.2(3) . .
C13 O3 Cu2 126.1(2) . .
C15 O4 Cu2 126.6(2) . .
C18 O5 Cu1 126.7(2) . .
C20 O6 Cu1 126.9(3) . .
C29 O7 Cu2 123.6(2) . 2_666
C31 O8 Cu2 124.1(2) . 2_666
C71 O9 Cu1 124.1(2) . .
C69 N1 C65 117.1(3) . .
C69 N1 Cu2 118.8(3) . .
C65 N1 Cu2 123.3(3) . .
C2 C1 C33 112.2(3) . .
C2 C1 H1A 109.2 . .
C33 C1 H1A 109.2 . .
C2 C1 H1B 109.2 . .
C33 C1 H1B 109.2 . .
H1A C1 H1B 107.9 . .
O1 C2 C3 124.9(3) . .
O1 C2 C1 114.0(3) . .
C3 C2 C1 121.2(3) . .
C4 C3 C2 122.0(3) . .
C4 C3 C6 119.7(3) . .
C2 C3 C6 118.2(3) . .
O2 C4 C3 125.0(4) . .
O2 C4 C5 113.5(4) . .
C3 C4 C5 121.5(4) . .
C37B C5 C4 145.7(8) . .
C37A C5 C4 109.9(5) . .
C37A C5 H5AA 109.7 . .
C4 C5 H5AA 109.7 . .
C37A C5 H5AB 109.7 . .
C4 C5 H5AB 109.7 . .
H5AA C5 H5AB 108.2 . .
C37B C5 H5BC 100.4 . .
C4 C5 H5BC 100.4 . .
C37B C5 H5BD 100.4 . .
C4 C5 H5BD 100.4 . .
H5BC C5 H5BD 104.3 . .
C7 C6 C11 118.4(3) . .
C7 C6 C3 119.2(3) . .
C11 C6 C3 122.4(3) . .
C6 C7 C8 121.7(3) . .
C6 C7 H7 119.2 . .
C8 C7 H7 119.2 . .
C9 C8 C7 118.7(3) . .
C9 C8 C14 120.4(3) . .
C7 C8 C14 120.8(3) . .
C10 C9 C8 120.4(3) . .
C10 C9 H9 119.8 . .
C8 C9 H9 119.8 . .
C11 C10 C9 119.9(3) . .
C11 C10 H10 120.0 . .
C9 C10 H10 120.0 . .
C10 C11 C6 120.8(3) . .
C10 C11 H11 119.6 . .
C6 C11 H11 119.6 . .
C13 C12 C41 111.9(3) . .
C13 C12 H12A 109.2 . .
C41 C12 H12A 109.2 . .
C13 C12 H12B 109.2 . .
C41 C12 H12B 109.2 . .
H12A C12 H12B 107.9 . .
O3 C13 C14 125.2(3) . .
O3 C13 C12 113.7(3) . .
C14 C13 C12 121.1(3) . .
C15 C14 C13 122.8(3) . .
C15 C14 C8 119.2(3) . .
C13 C14 C8 117.9(3) . .
O4 C15 C14 125.2(3) . .
O4 C15 C16 113.5(3) . .
C14 C15 C16 121.3(3) . .
C45 C16 C15 114.1(4) . .
C45 C16 H16A 108.7 . .
C15 C16 H16A 108.7 . .
C45 C16 H16B 108.7 . .
C15 C16 H16B 108.7 . .
H16A C16 H16B 107.6 . .
C18 C17 C49 111.4(3) . .
C18 C17 H17A 109.4 . .
C49 C17 H17A 109.4 . .
C18 C17 H17B 109.4 . .
C49 C17 H17B 109.4 . .
H17A C17 H17B 108.0 . .
O5 C18 C19 125.6(3) . .
O5 C18 C17 113.2(3) . .
C19 C18 C17 121.2(3) . .
C18 C19 C20 122.1(3) . .
C18 C19 C22 119.0(3) . .
C20 C19 C22 118.6(3) . .
O6 C20 C19 125.5(3) . .
O6 C20 C21 113.2(4) . .
C19 C20 C21 121.4(4) . .
C53B C21 C20 121.1(6) . .
C53A C21 C20 114.9(4) . .
C53A C21 H21A 108.6 . .
C20 C21 H21A 108.6 . .
C53A C21 H21B 108.6 . .
C20 C21 H21B 108.6 . .
H21A C21 H21B 107.5 . .
C53B C21 H21C 107.1 . .
C20 C21 H21C 107.1 . .
C53B C21 H21D 107.1 . .
C20 C21 H21D 107.1 . .
H21C C21 H21D 106.8 . .
C27 C22 C23 118.7(3) . .
C27 C22 C19 122.0(3) . .
C23 C22 C19 119.3(3) . .
C24 C23 C22 122.0(3) . .
C24 C23 H23 119.0 . .
C22 C23 H23 119.0 . .
C23 C24 C25 118.2(3) . .
C23 C24 C30 119.4(3) . .
C25 C24 C30 122.4(3) . .
C26 C25 C24 120.5(3) . .
C26 C25 H25 119.8 . .
C24 C25 H25 119.8 . .
C25 C26 C27 120.6(3) . .
C25 C26 H26 119.7 . .
C27 C26 H26 119.7 . .
C22 C27 C26 120.1(3) . .
C22 C27 H27 120.0 . .
C26 C27 H27 120.0 . .
C29 C28 C57 112.1(3) . .
C29 C28 H28A 109.2 . .
C57 C28 H28A 109.2 . .
C29 C28 H28B 109.2 . .
C57 C28 H28B 109.2 . .
H28A C28 H28B 107.9 . .
O7 C29 C30 125.5(3) . .
O7 C29 C28 114.0(3) . .
C30 C29 C28 120.5(3) . .
C31 C30 C29 122.6(3) . .
C31 C30 C24 119.1(3) . .
C29 C30 C24 118.3(3) . .
O8 C31 C30 124.8(3) . .
O8 C31 C32 113.9(3) . .
C30 C31 C32 121.3(3) . .
C31 C32 C61 112.1(3) . .
C31 C32 H32A 109.2 . .
C61 C32 H32A 109.2 . .
C31 C32 H32B 109.2 . .
C61 C32 H32B 109.2 . .
H32A C32 H32B 107.9 . .
C34 C33 C1 112.8(3) . .
C34 C33 H33A 109.0 . .
C1 C33 H33A 109.0 . .
C34 C33 H33B 109.0 . .
C1 C33 H33B 109.0 . .
H33A C33 H33B 107.8 . .
C35 C34 C33 113.3(3) . .
C35 C34 H34A 108.9 . .
C33 C34 H34A 108.9 . .
C35 C34 H34B 108.9 . .
C33 C34 H34B 108.9 . .
H34A C34 H34B 107.7 . .
C34 C35 C36 113.2(4) . .
C34 C35 H35A 108.9 . .
C36 C35 H35A 108.9 . .
C34 C35 H35B 108.9 . .
C36 C35 H35B 108.9 . .
H35A C35 H35B 107.8 . .
C35 C36 H36A 109.5 . .
C35 C36 H36B 109.5 . .
H36A C36 H36B 109.5 . .
C35 C36 H36C 109.5 . .
H36A C36 H36C 109.5 . .
H36B C36 H36C 109.5 . .
C5 C37A C38A 115.1(5) . .
C5 C37A H37A 108.5 . .
C38A C37A H37A 108.5 . .
C5 C37A H37B 108.5 . .
C38A C37A H37B 108.5 . .
H37A C37A H37B 107.5 . .
C39 C38A C37A 113.1(5) . .
C39 C38A H38A 109.0 . .
C37A C38A H38A 109.0 . .
C39 C38A H38B 109.0 . .
C37A C38A H38B 109.0 . .
H38A C38A H38B 107.8 . .
C5 C37B C38B 109.2(13) . .
C5 C37B H37C 109.8 . .
C38B C37B H37C 109.8 . .
C5 C37B H37D 109.8 . .
C38B C37B H37D 109.8 . .
H37C C37B H37D 108.3 . .
C39 C38B C37B 118.6(13) . .
C39 C38B H38C 107.7 . .
C37B C38B H38C 107.7 . .
C39 C38B H38D 107.7 . .
C37B C38B H38D 107.7 . .
H38C C38B H38D 107.1 . .
C38B C39 C40 110.9(7) . .
C38A C39 C40 112.4(5) . .
C38A C39 H39A 109.1 . .
C40 C39 H39A 109.1 . .
C38A C39 H39B 109.1 . .
C40 C39 H39B 109.1 . .
H39A C39 H39B 107.9 . .
C38B C39 H39C 109.5 . .
C40 C39 H39C 109.5 . .
C38B C39 H39D 109.5 . .
C40 C39 H39D 109.5 . .
H39C C39 H39D 108.0 . .
C39 C40 H40A 109.5 . .
C39 C40 H40B 109.5 . .
H40A C40 H40B 109.5 . .
C39 C40 H40C 109.5 . .
H40A C40 H40C 109.5 . .
H40B C40 H40C 109.5 . .
C42 C41 C12 111.0(3) . .
C42 C41 H41A 109.4 . .
C12 C41 H41A 109.4 . .
C42 C41 H41B 109.4 . .
C12 C41 H41B 109.4 . .
H41A C41 H41B 108.0 . .
C43 C42 C41 113.6(4) . .
C43 C42 H42A 108.8 . .
C41 C42 H42A 108.8 . .
C43 C42 H42B 108.8 . .
C41 C42 H42B 108.8 . .
H42A C42 H42B 107.7 . .
C42 C43 C44 111.8(4) . .
C42 C43 H43A 109.3 . .
C44 C43 H43A 109.3 . .
C42 C43 H43B 109.3 . .
C44 C43 H43B 109.3 . .
H43A C43 H43B 107.9 . .
C43 C44 H44A 109.5 . .
C43 C44 H44B 109.5 . .
H44A C44 H44B 109.5 . .
C43 C44 H44C 109.5 . .
H44A C44 H44C 109.5 . .
H44B C44 H44C 109.5 . .
C46 C45 C16 112.7(4) . .
C46 C45 H45A 109.1 . .
C16 C45 H45A 109.1 . .
C46 C45 H45B 109.1 . .
C16 C45 H45B 109.1 . .
H45A C45 H45B 107.8 . .
C45 C46 C47 114.0(5) . .
C45 C46 H46A 108.7 . .
C47 C46 H46A 108.7 . .
C45 C46 H46B 108.7 . .
C47 C46 H46B 108.7 . .
H46A C46 H46B 107.6 . .
C48 C47 C46 114.7(6) . .
C48 C47 H47A 108.6 . .
C46 C47 H47A 108.6 . .
C48 C47 H47B 108.6 . .
C46 C47 H47B 108.6 . .
H47A C47 H47B 107.6 . .
C47 C48 H48A 109.5 . .
C47 C48 H48B 109.5 . .
H48A C48 H48B 109.5 . .
C47 C48 H48C 109.5 . .
H48A C48 H48C 109.5 . .
H48B C48 H48C 109.5 . .
C17 C49 C50 110.0(5) . .
C17 C49 H49A 109.7 . .
C50 C49 H49A 109.7 . .
C17 C49 H49B 109.7 . .
C50 C49 H49B 109.7 . .
H49A C49 H49B 108.2 . .
C51A C50 C49 131.7(9) . .
C49 C50 C51B 99.9(6) . .
C51A C50 H50A 104.3 . .
C49 C50 H50A 104.3 . .
C51A C50 H50B 104.3 . .
C49 C50 H50B 104.3 . .
H50A C50 H50B 105.6 . .
C49 C50 H50C 111.8 . .
C51B C50 H50C 111.8 . .
C49 C50 H50D 111.8 . .
C51B C50 H50D 111.8 . .
H50C C50 H50D 109.5 . .
C50 C51A C52 111.6(7) . .
C50 C51A H51A 109.3 . .
C52 C51A H51A 109.3 . .
C50 C51A H51B 109.3 . .
C52 C51A H51B 109.3 . .
H51A C51A H51B 108.0 . .
C52 C51B C50 115.3(8) . .
C52 C51B H51C 108.5 . .
C50 C51B H51C 108.5 . .
C52 C51B H51D 108.5 . .
C50 C51B H51D 108.5 . .
H51C C51B H51D 107.5 . .
C51A C52 H52A 109.5 . .
C51A C52 H52B 109.5 . .
H52A C52 H52B 109.5 . .
C51A C52 H52C 109.5 . .
H52A C52 H52C 109.5 . .
H52B C52 H52C 109.5 . .
C51B C52 H52D 109.5 . .
C51B C52 H52E 109.5 . .
H52D C52 H52E 109.5 . .
C51B C52 H52F 109.5 . .
H52D C52 H52F 109.5 . .
H52E C52 H52F 109.5 . .
C21 C53A C54 113.7(4) . .
C21 C53A H53A 108.8 . .
C54 C53A H53A 108.8 . .
C21 C53A H53B 108.8 . .
C54 C53A H53B 108.8 . .
H53A C53A H53B 107.7 . .
C21 C53B C54 110.1(8) . .
C21 C53B H53C 109.6 . .
C54 C53B H53C 109.6 . .
C21 C53B H53D 109.6 . .
C54 C53B H53D 109.6 . .
H53C C53B H53D 108.2 . .
C55 C54 C53A 126.5(6) . .
C55 C54 C53B 80.7(7) . .
C55 C54 H54A 105.7 . .
C53A C54 H54A 105.7 . .
C55 C54 H54B 105.7 . .
C53A C54 H54B 105.7 . .
H54A C54 H54B 106.1 . .
C55 C54 H54C 115.2 . .
C53B C54 H54C 115.2 . .
C55 C54 H54D 115.2 . .
C53B C54 H54D 115.2 . .
H54C C54 H54D 112.2 . .
C56 C55 C54 111.8(8) . .
C56 C55 H55A 109.3 . .
C54 C55 H55A 109.3 . .
C56 C55 H55B 109.3 . .
C54 C55 H55B 109.3 . .
H55A C55 H55B 107.9 . .
C55 C56 H56A 109.5 . .
C55 C56 H56B 109.5 . .
H56A C56 H56B 109.5 . .
C55 C56 H56C 109.5 . .
H56A C56 H56C 109.5 . .
H56B C56 H56C 109.5 . .
C58 C57 C28 112.2(3) . .
C58 C57 H57A 109.2 . .
C28 C57 H57A 109.2 . .
C58 C57 H57B 109.2 . .
C28 C57 H57B 109.2 . .
H57A C57 H57B 107.9 . .
C57 C58 C59 114.0(4) . .
C57 C58 H58A 108.7 . .
C59 C58 H58A 108.7 . .
C57 C58 H58B 108.7 . .
C59 C58 H58B 108.7 . .
H58A C58 H58B 107.6 . .
C60 C59 C58 112.5(4) . .
C60 C59 H59A 109.1 . .
C58 C59 H59A 109.1 . .
C60 C59 H59B 109.1 . .
C58 C59 H59B 109.1 . .
H59A C59 H59B 107.8 . .
C59 C60 H60A 109.5 . .
C59 C60 H60B 109.5 . .
H60A C60 H60B 109.5 . .
C59 C60 H60C 109.5 . .
H60A C60 H60C 109.5 . .
H60B C60 H60C 109.5 . .
C32 C61 C62 111.5(3) . .
C32 C61 H61A 109.3 . .
C62 C61 H61A 109.3 . .
C32 C61 H61B 109.3 . .
C62 C61 H61B 109.3 . .
H61A C61 H61B 108.0 . .
C63 C62 C61 114.3(4) . .
C63 C62 H62A 108.7 . .
C61 C62 H62A 108.7 . .
C63 C62 H62B 108.7 . .
C61 C62 H62B 108.7 . .
H62A C62 H62B 107.6 . .
C62 C63 C64 112.3(5) . .
C62 C63 H63A 109.1 . .
C64 C63 H63A 109.1 . .
C62 C63 H63B 109.1 . .
C64 C63 H63B 109.1 . .
H63A C63 H63B 107.9 . .
C63 C64 H64A 109.5 . .
C63 C64 H64B 109.5 . .
H64A C64 H64B 109.5 . .
C63 C64 H64C 109.5 . .
H64A C64 H64C 109.5 . .
H64B C64 H64C 109.5 . .
N1 C65 C66 122.3(4) . .
N1 C65 H65 118.8 . .
C66 C65 H65 118.8 . .
C67 C66 C65 119.8(4) . .
C67 C66 H66 120.1 . .
C65 C66 H66 120.1 . .
C68 C67 C66 117.5(4) . .
C68 C67 C70 117.6(4) . .
C66 C67 C70 124.9(4) . .
C67 C68 C69 119.0(4) . .
C67 C68 H68 120.5 . .
C69 C68 H68 120.5 . .
N1 C69 C68 124.3(4) . .
N1 C69 H69 117.9 . .
C68 C69 H69 117.8 . .
C70 C70 C67 125.0(6) 2_666 .
C70 C70 H70 117.5 2_666 .
C67 C70 H70 117.5 . .
O9 C71 H71A 109.5 . .
O9 C71 H71B 109.5 . .
H71A C71 H71B 109.5 . .
O9 C71 H71C 109.5 . .
H71A C71 H71C 109.5 . .
H71B C71 H71C 109.5 . .
Cl1 C72 Cl3 110.7(2) . .
Cl1 C72 Cl2 110.7(2) . .
Cl3 C72 Cl2 109.3(2) . .
Cl1 C72 H72 108.7 . .
Cl3 C72 H72 108.7 . .
Cl2 C72 H72 108.7 . .
Cl6 C73 Cl5 111.8(2) . .
Cl6 C73 Cl4 109.5(2) . .
Cl5 C73 Cl4 108.3(2) . .
Cl6 C73 H73 109.0 . .
Cl5 C73 H73 109.0 . .
Cl4 C73 H73 109.0 . .
Cl9 C74 Cl8 110.7(2) . .
Cl9 C74 Cl7 111.4(2) . .
Cl8 C74 Cl7 108.8(2) . .
Cl9 C74 H74 108.6 . .
Cl8 C74 H74 108.6 . .
Cl7 C74 H74 108.6 . .
Cl10 C75 Cl11 111.9(3) . .
Cl10 C75 Cl12 110.5(3) . .
Cl11 C75 Cl12 110.2(3) . .
Cl10 C75 H75 108.0 . .
Cl11 C75 H75 108.0 . .
Cl12 C75 H75 108.0 . .
Cl14 C76 Cl15 107.3(8) . .
Cl14 C76 Cl13 113.2(7) . .
Cl15 C76 Cl13 113.0(6) . .
Cl14 C76 H76 107.7 . .
Cl15 C76 H76 107.7 . .
Cl13 C76 H76 107.7 . .
Cl13 C76A Cl16 118.4(9) . .
Cl13 C76A Cl17 104.8(10) . .
Cl16 C76A Cl17 109.9(8) . .
Cl13 C76A H76A 107.8 . .
Cl16 C76A H76A 107.8 . .
Cl17 C76A H76A 107.8 . .

loop_
_geom_bond_atom_site_label_1
_geom_bond_atom_site_label_2
_geom_bond_distance
_geom_bond_site_symmetry_2
Cu1 O6 1.909(3) .
Cu1 O5 1.913(3) .
Cu1 O1 1.915(3) .
Cu1 O2 1.922(3) .
Cu1 O9 2.253(3) .
Cu2 O3 1.918(2) .
Cu2 O4 1.923(3) .
Cu2 O7 1.930(3) 2_666
Cu2 O8 1.931(2) 2_666
Cu2 N1 2.301(3) .
O1 C2 1.276(4) .
O2 C4 1.290(5) .
O3 C13 1.290(4) .
O4 C15 1.279(4) .
O5 C18 1.288(4) .
O6 C20 1.277(5) .
O7 C29 1.276(4) .
O7 Cu2 1.930(3) 2_666
O8 C31 1.285(4) .
O8 Cu2 1.931(2) 2_666
O9 C71 1.413(5) .
N1 C69 1.334(6) .
N1 C65 1.336(5) .
C1 C2 1.514(5) .
C1 C33 1.517(5) .
C1 H1A 0.9900 .
C1 H1B 0.9900 .
C2 C3 1.410(5) .
C3 C4 1.395(6) .
C3 C6 1.502(5) .
C4 C5 1.515(6) .
C5 C37B 1.401(14) .
C5 C37A 1.461(8) .
C5 H5AA 0.9900 .
C5 H5AB 0.9900 .
C5 H5BC 0.9900 .
C5 H5BD 0.9900 .
C6 C7 1.390(5) .
C6 C11 1.395(5) .
C7 C8 1.393(5) .
C7 H7 0.9500 .
C8 C9 1.392(5) .
C8 C14 1.507(5) .
C9 C10 1.389(5) .
C9 H9 0.9500 .
C10 C11 1.386(5) .
C10 H10 0.9500 .
C11 H11 0.9500 .
C12 C13 1.499(5) .
C12 C41 1.540(5) .
C12 H12A 0.9900 .
C12 H12B 0.9900 .
C13 C14 1.410(5) .
C14 C15 1.407(5) .
C15 C16 1.516(6) .
C16 C45 1.505(6) .
C16 H16A 0.9900 .
C16 H16B 0.9900 .
C17 C18 1.513(5) .
C17 C49 1.528(5) .
C17 H17A 0.9900 .
C17 H17B 0.9900 .
C18 C19 1.400(5) .
C19 C20 1.408(6) .
C19 C22 1.505(5) .
C20 C21 1.508(6) .
C21 C53B 1.440(11) .
C21 C53A 1.462(7) .
C21 H21A 0.9900 .
C21 H21B 0.9900 .
C21 H21C 0.9900 .
C21 H21D 0.9900 .
C22 C27 1.387(5) .
C22 C23 1.399(5) .
C23 C24 1.393(5) .
C23 H23 0.9500 .
C24 C25 1.396(5) .
C24 C30 1.501(5) .
C25 C26 1.385(5) .
C25 H25 0.9500 .
C26 C27 1.393(6) .
C26 H26 0.9500 .
C27 H27 0.9500 .
C28 C29 1.507(5) .
C28 C57 1.534(5) .
C28 H28A 0.9900 .
C28 H28B 0.9900 .
C29 C30 1.413(5) .
C30 C31 1.408(5) .
C31 C32 1.510(5) .
C32 C61 1.513(5) .
C32 H32A 0.9900 .
C32 H32B 0.9900 .
C33 C34 1.516(5) .
C33 H33A 0.9900 .
C33 H33B 0.9900 .
C34 C35 1.515(5) .
C34 H34A 0.9900 .
C34 H34B 0.9900 .
C35 C36 1.515(7) .
C35 H35A 0.9900 .
C35 H35B 0.9900 .
C36 H36A 0.9800 .
C36 H36B 0.9800 .
C36 H36C 0.9800 .
C37A C38A 1.544(8) .
C37A H37A 0.9900 .
C37A H37B 0.9900 .
C38A C39 1.525(8) .
C38A H38A 0.9900 .
C38A H38B 0.9900 .
C37B C38B 1.495(13) .
C37B H37C 0.9900 .
C37B H37D 0.9900 .
C38B C39 1.453(12) .
C38B H38C 0.9900 .
C38B H38D 0.9900 .
C39 C40 1.531(7) .
C39 H39A 0.9900 .
C39 H39B 0.9900 .
C39 H39C 0.9900 .
C39 H39D 0.9900 .
C40 H40A 0.9800 .
C40 H40B 0.9800 .
C40 H40C 0.9800 .
C41 C42 1.524(5) .
C41 H41A 0.9900 .
C41 H41B 0.9900 .
C42 C43 1.511(6) .
C42 H42A 0.9900 .
C42 H42B 0.9900 .
C43 C44 1.518(6) .
C43 H43A 0.9900 .
C43 H43B 0.9900 .
C44 H44A 0.9800 .
C44 H44B 0.9800 .
C44 H44C 0.9800 .
C45 C46 1.453(7) .
C45 H45A 0.9900 .
C45 H45B 0.9900 .
C46 C47 1.533(7) .
C46 H46A 0.9900 .
C46 H46B 0.9900 .
C47 C48 1.489(8) .
C47 H47A 0.9900 .
C47 H47B 0.9900 .
C48 H48A 0.9800 .
C48 H48B 0.9800 .
C48 H48C 0.9800 .
C49 C50 1.530(8) .
C49 H49A 0.9900 .
C49 H49B 0.9900 .
C50 C51A 1.412(9) .
C50 C51B 1.585(10) .
C50 H50A 0.9900 .
C50 H50B 0.9900 .
C50 H50C 0.9900 .
C50 H50D 0.9900 .
C51A C52 1.514(10) .
C51A H51A 0.9900 .
C51A H51B 0.9900 .
C51B C52 1.274(10) .
C51B H51C 0.9900 .
C51B H51D 0.9900 .
C52 H52A 0.9800 .
C52 H52B 0.9800 .
C52 H52C 0.9800 .
C52 H52D 0.9800 .
C52 H52E 0.9800 .
C52 H52F 0.9800 .
C53A C54 1.541(8) .
C53A H53A 0.9900 .
C53A H53B 0.9900 .
C53B C54 1.625(11) .
C53B H53C 0.9900 .
C53B H53D 0.9900 .
C54 C55 1.524(10) .
C54 H54A 0.9900 .
C54 H54B 0.9900 .
C54 H54C 0.9900 .
C54 H54D 0.9900 .
C55 C56 1.429(10) .
C55 H55A 0.9900 .
C55 H55B 0.9900 .
C56 H56A 0.9800 .
C56 H56B 0.9800 .
C56 H56C 0.9800 .
C57 C58 1.513(5) .
C57 H57A 0.9900 .
C57 H57B 0.9900 .
C58 C59 1.521(6) .
C58 H58A 0.9900 .
C58 H58B 0.9900 .
C59 C60 1.503(6) .
C59 H59A 0.9900 .
C59 H59B 0.9900 .
C60 H60A 0.9800 .
C60 H60B 0.9800 .
C60 H60C 0.9800 .
C61 C62 1.528(5) .
C61 H61A 0.9900 .
C61 H61B 0.9900 .
C62 C63 1.520(6) .
C62 H62A 0.9900 .
C62 H62B 0.9900 .
C63 C64 1.529(7) .
C63 H63A 0.9900 .
C63 H63B 0.9900 .
C64 H64A 0.9800 .
C64 H64B 0.9800 .
C64 H64C 0.9800 .
C65 C66 1.401(6) .
C65 H65 0.9500 .
C66 C67 1.396(7) .
C66 H66 0.9500 .
C67 C68 1.375(7) .
C67 C70 1.473(6) .
C68 C69 1.390(6) .
C68 H68 0.9500 .
C69 H69 0.9500 .
C70 C70 1.325(9) 2_666
C70 H70 0.9500 .
C71 H71A 0.9800 .
C71 H71B 0.9800 .
C71 H71C 0.9800 .
Cl1 C72 1.755(4) .
Cl2 C72 1.767(4) .
Cl3 C72 1.761(4) .
C72 H72 1.0000 .
Cl4 C73 1.785(4) .
Cl5 C73 1.750(4) .
Cl6 C73 1.746(4) .
C73 H73 1.0000 .
Cl7 C74 1.757(4) .
Cl8 C74 1.751(4) .
Cl9 C74 1.744(5) .
C74 H74 1.0000 .
Cl10 C75 1.723(5) .
Cl11 C75 1.731(5) .
Cl12 C75 1.760(5) .
C75 H75 1.0000 .
Cl13 C76A 1.608(15) .
Cl13 C76 1.840(15) .
Cl14 C76 1.782(12) .
Cl15 C76 1.800(14) .
C76 H76 1.0000 .
Cl16 C76A 1.742(17) .
Cl17 C76A 1.768(16) .
C76A H76A 1.0000 .
